data_4021715
loop_
_publ_author_name
'Fudong Wang'
'Zuo Xiao'
'Zhipeng Yao'
'Zhenshan Jia'
'Shaohua Huang'
'Liangbing Gan'
'Jiang Zhou'
'Gu Yuan'
'Shiwei Zhang'

_publ_section_title
;
 Lewis Acid Promoted Preparation of Isomerically Pure Fullerenols
 from Fullerene Peroxides C~60~(OOt-Bu)~6~ and C~60~(O)(OOt-Bu)~6~
;
_journal_name_full 'Journal of Organic Chemistry'
_journal_page_first 4374
_journal_page_last 4382
_journal_paper_doi 10.1021/jo060012o
_journal_volume 71
_journal_year 2006
_chemical_formula_sum 'C84.5 H52 O13 S5'
_chemical_formula_weight 1435.56
_chemical_name_systematic
; 
 ? 
;
_space_group_IT_number 2
_symmetry_cell_setting triclinic
_symmetry_space_group_name_Hall '-P 1'
_symmetry_space_group_name_H-M 'P -1'
_atom_sites_solution_hydrogens
;
                                  hydrogen atoms are generated by HFIX
                                  instructions or difmap
;
_atom_sites_solution_primary direct
_atom_sites_solution_secondary difmap
_audit_creation_method SHELXL-97
_cell_angle_alpha 99.32(3)
_cell_angle_beta 94.56(3)
_cell_angle_gamma 108.96(3)
_cell_formula_units_Z 2
_cell_length_a 13.301(3)
_cell_length_b 14.292(3)
_cell_length_c 18.349(4)
_cell_measurement_reflns_used 21035
_cell_measurement_temperature 123(2)
_cell_measurement_theta_max 25.03
_cell_measurement_theta_min 2.18
_cell_volume 3222.5(11)
_computing_cell_refinement
;
                                   Molecular Structure Corporation (1994)
                                   MSC/AFC Diffractometer Control Software
                                   MSC, 3200 Research Forest Drive, The
                                   Woodlands, TX 77381 USA.
;
_computing_data_collection
;
                                   Molecular Structure Corporation (1994)
                                   MSC/AFC Diffractometer Control Software
                                   SC, 3200 Research Forest Drive, The
                                   Woodlands, TX 77381, USA.
;
_computing_data_reduction
;
                                   Sheldrick, G. M. (1998) SHELXS98, Program
                                   for the Solution of Crystal Structure,
                                   University of Gottingen, Germany.
;
_computing_molecular_graphics
;
                                   Interactive Molecular Graphics XP, Virsion
                                   4.2 for MSDOS (1990), Siemens Analytical
                                   X-ray Instruments Inc., Madison, Wisconsin,
                                   USA.
;
_computing_publication_material
;
                                   Sheldrick, G. M. (1998) SHELXL98, Program
                                   for the refinement of Crystal Structure,
                                   University of Gottingen, Germany.
;
_computing_structure_refinement
;
                                   Sheldrick, G. M. (1998) SHELXL98, Program
                                   for the Refinement of Crystal Structure,
                                   University of Gottingen, Germany.
;
_computing_structure_solution
;
                                   Sheldrick, G. M. (1998) SHELXS98, Program
                                   for the Solution of Crystal Structure,
                                   University of Gottingen, Germany.
;
_diffrn_ambient_temperature 293(2)
_diffrn_detector_area_resol_mean '100x100 microns'
_diffrn_measured_fraction_theta_full 0.973
_diffrn_measured_fraction_theta_max 0.973
_diffrn_measurement_device_type 'Rigaku RAXIS RAPID IP'
_diffrn_measurement_method Oscillation
_diffrn_radiation_monochromator graphite
_diffrn_radiation_source 'fine-focus sealed tube'
_diffrn_radiation_type MoK\a
_diffrn_radiation_wavelength 0.71073
_diffrn_reflns_av_R_equivalents 0.0396
_diffrn_reflns_av_sigmaI/netI 0.0484
_diffrn_reflns_limit_h_max 14
_diffrn_reflns_limit_h_min -15
_diffrn_reflns_limit_k_max 17
_diffrn_reflns_limit_k_min -17
_diffrn_reflns_limit_l_max 21
_diffrn_reflns_limit_l_min -21
_diffrn_reflns_number 21035
_diffrn_reflns_theta_full 25.03
_diffrn_reflns_theta_max 25.03
_diffrn_reflns_theta_min 2.18
_exptl_absorpt_coefficient_mu 0.254
_exptl_absorpt_correction_T_max 0.903
_exptl_absorpt_correction_T_min 0.859
_exptl_absorpt_correction_type empirical
_exptl_absorpt_process_details
; 
                                  HIGASHI, T. (1995). Abscor-Empirical
                                  Absorption
                                  Correction based on Fourier Series
                                  Approximation.Rigaku Corporation,Tokyo,
                                  Japan.
;
_exptl_crystal_colour Red
_exptl_crystal_density_diffrn 1.479
_exptl_crystal_density_method 'not measured'
_exptl_crystal_description Block
_exptl_crystal_F_000 1486
_exptl_crystal_size_max 0.60
_exptl_crystal_size_mid 0.50
_exptl_crystal_size_min 0.40
_refine_diff_density_max 1.537
_refine_diff_density_min -0.957
_refine_diff_density_rms 0.084
_refine_ls_extinction_coef 0.0131(16)
_refine_ls_extinction_expression Fc^*^=kFc[1+0.001xFc^2^\l^3^/sin(2\q)]^-1/4^
_refine_ls_extinction_method SHELXL
_refine_ls_goodness_of_fit_ref 1.077
_refine_ls_hydrogen_treatment
;
                                  hydrogen coordinates ride on the coordinates
                                  of the previous atom, the isotropic U values
                                  are 1.2 OR 1.5 time over the U values of the
                                  previous atom.
;
_refine_ls_matrix_type full
_refine_ls_number_parameters 934
_refine_ls_number_reflns 11056
_refine_ls_number_restraints 0
_refine_ls_restrained_S_all 1.077
_refine_ls_R_factor_all 0.1043
_refine_ls_R_factor_gt 0.0773
_refine_ls_shift/su_max 0.012
_refine_ls_shift/su_mean 0.000
_refine_ls_structure_factor_coef Fsqd
_refine_ls_weighting_details 'calc w=1/[\s^2^(Fo^2^)+(0.1441P)^2^+1.5870P] where P=(Fo^2^+2Fc^2^)/3'
_refine_ls_weighting_scheme calc
_refine_ls_wR_factor_gt 0.2138
_refine_ls_wR_factor_ref 0.2317
_reflns_number_gt 7766
_reflns_number_total 11056
_reflns_threshold_expression >2sigma(I)
_cod_data_source_file jo060012osi20060103_095302.cif
_cod_depositor_comments
;
The following automatic conversions were performed:
'_symmetry_cell_setting' value 'Triclinic' changed to 'triclinic'
according to '/home/saulius/struct/CIF-dictionaries/cif_core.dic'
dictionary named 'cif_core.dic' version 2.4.1 from
2010-06-29.

'_exptl_absorpt_correction_type' value 'Empirical' changed to
'empirical' according to
'/home/saulius/struct/CIF-dictionaries/cif_core.dic' dictionary named
'cif_core.dic' version 2.4.1 from 2010-06-29.

Automatic conversion script
Id: cif_fix_enum 1527 2010-12-29 10:47:43Z saulius 
;
_cod_original_formula_sum 'C84.50 H52 O13 S5'
_cod_database_code 4021715

loop_
_symmetry_equiv_pos_as_xyz
'x, y, z'
'-x, -y, -z'

loop_
_atom_site_label
_atom_site_type_symbol
_atom_site_fract_x
_atom_site_fract_y
_atom_site_fract_z
_atom_site_U_iso_or_equiv
_atom_site_adp_type
_atom_site_occupancy
_atom_site_symmetry_multiplicity
_atom_site_calc_flag
_atom_site_refinement_flags
S1 S 0.23113(13) 0.68407(11) 0.21511(7) 0.0726(5) Uani 1 1 d .
S2 S 0.46303(17) 0.7629(3) 0.18075(16) 0.1618(13) Uani 1 1 d .
S3 S 0.5630(3) -0.0819(3) 0.35724(16) 0.1711(14) Uani 1 1 d .
S4 S 0.7037(4) -0.1426(4) 0.4520(3) 0.2142(19) Uani 1 1 d .
S5 S 1.0466(4) 0.9409(3) 0.54455(16) 0.205(2) Uani 1 1 d .
O1 O 0.7027(2) 0.51789(18) 0.23817(14) 0.0313(6) Uani 1 1 d .
O2 O 1.0053(2) 0.57004(18) 0.36153(15) 0.0315(6) Uani 1 1 d .
HO2 H 0.970(5) 0.552(4) 0.409(3) 0.082(18) Uiso 1 1 d .
O3 O 0.86226(19) 0.62106(17) 0.16383(13) 0.0278(6) Uani 1 1 d .
O4 O 0.9264(2) 0.67652(18) 0.23765(14) 0.0322(6) Uani 1 1 d .
O5 O 0.53821(18) 0.41590(18) 0.11843(13) 0.0255(5) Uani 1 1 d .
O6 O 0.49923(18) 0.38769(18) 0.03763(12) 0.0261(5) Uani 1 1 d .
O7 O 0.7750(2) 0.33704(19) 0.43155(13) 0.0305(6) Uani 1 1 d .
O8 O 0.7927(2) 0.2656(2) 0.47636(14) 0.0393(7) Uani 1 1 d .
O9 O 0.48622(19) 0.21929(18) 0.28439(14) 0.0301(6) Uani 1 1 d .
O10 O 0.4416(2) 0.1091(2) 0.28156(16) 0.0390(7) Uani 1 1 d .
O11 O 0.6073(2) 0.39983(19) 0.32903(13) 0.0320(6) Uani 1 1 d .
O12 O 0.50967(19) 0.4074(2) 0.28669(14) 0.0346(6) Uani 1 1 d .
O13 O 0.9129(2) 0.5416(2) 0.48733(16) 0.0461(7) Uani 1 1 d .
HO13 H 0.875(7) 0.460(6) 0.473(5) 0.14(3) Uiso 1 1 d .
C1 C 0.9857(3) 0.0854(3) 0.1006(2) 0.0288(8) Uani 1 1 d .
C2 C 1.0309(3) 0.1276(3) 0.1747(2) 0.0283(8) Uani 1 1 d .
C3 C 0.9693(3) 0.1003(3) 0.23474(19) 0.0259(8) Uani 1 1 d .
C4 C 0.8648(3) 0.0326(2) 0.2178(2) 0.0260(8) Uani 1 1 d .
C5 C 0.8174(3) -0.0113(2) 0.1409(2) 0.0263(8) Uani 1 1 d .
C6 C 0.8766(3) 0.0143(2) 0.0829(2) 0.0280(8) Uani 1 1 d .
C7 C 0.8263(3) 0.0333(3) 0.0172(2) 0.0282(8) Uani 1 1 d .
C8 C 0.9045(3) 0.1162(3) -0.0066(2) 0.0287(8) Uani 1 1 d .
C9 C 1.0023(3) 0.1487(3) 0.0447(2) 0.0287(8) Uani 1 1 d .
C10 C 1.0646(3) 0.2512(3) 0.0660(2) 0.0282(8) Uani 1 1 d .
C11 C 1.1105(3) 0.2940(3) 0.1427(2) 0.0270(8) Uani 1 1 d .
C12 C 1.0951(3) 0.2343(3) 0.1967(2) 0.0261(8) Uani 1 1 d .
C13 C 1.0728(3) 0.2714(3) 0.2696(2) 0.0260(8) Uani 1 1 d .
C14 C 0.9961(3) 0.1903(3) 0.2929(2) 0.0258(8) Uani 1 1 d .
C15 C 0.9156(3) 0.2087(3) 0.33154(19) 0.0251(8) Uani 1 1 d .
C16 C 0.8073(3) 0.1387(2) 0.31365(19) 0.0246(7) Uani 1 1 d .
C17 C 0.7826(3) 0.0514(3) 0.2586(2) 0.0274(8) Uani 1 1 d .
C18 C 0.6842(3) 0.0200(2) 0.20720(19) 0.0252(8) Uani 1 1 d .
C19 C 0.7054(3) -0.0200(2) 0.1343(2) 0.0268(8) Uani 1 1 d .
C20 C 0.6573(3) -0.0011(2) 0.0707(2) 0.0263(8) Uani 1 1 d .
C21 C 0.7179(3) 0.0252(2) 0.01055(19) 0.0263(8) Uani 1 1 d .
C22 C 0.6838(3) 0.1001(3) -0.01959(18) 0.0260(8) Uani 1 1 d .
C23 C 0.7599(3) 0.1798(3) -0.04217(18) 0.0266(8) Uani 1 1 d .
C24 C 0.8699(3) 0.1878(3) -0.03589(19) 0.0290(8) Uani 1 1 d .
C25 C 0.9357(3) 0.2946(3) -0.01411(19) 0.0275(8) Uani 1 1 d .
C26 C 1.0298(3) 0.3250(3) 0.0352(2) 0.0280(8) Uani 1 1 d .
C27 C 1.0557(3) 0.4137(3) 0.0950(2) 0.0273(8) Uani 1 1 d .
C28 C 1.1050(3) 0.3951(3) 0.1604(2) 0.0264(8) Uani 1 1 d .
C29 C 1.0808(2) 0.4297(2) 0.22990(19) 0.0233(7) Uani 1 1 d .
C30 C 1.0653(3) 0.3682(3) 0.28536(19) 0.0242(7) Uani 1 1 d .
C31 C 0.9855(3) 0.3867(2) 0.32865(18) 0.0239(7) Uani 1 1 d .
C32 C 0.9122(3) 0.3097(3) 0.35144(18) 0.0239(7) Uani 1 1 d .
C33 C 0.7971(3) 0.3050(3) 0.35823(18) 0.0238(7) Uani 1 1 d .
C34 C 0.7343(3) 0.1938(2) 0.32132(18) 0.0230(7) Uani 1 1 d .
C35 C 0.6425(3) 0.1652(2) 0.27200(19) 0.0231(7) Uani 1 1 d .
C36 C 0.6182(3) 0.0769(2) 0.21302(19) 0.0241(7) Uani 1 1 d .
C37 C 0.5675(3) 0.0964(2) 0.14750(19) 0.0238(7) Uani 1 1 d .
C38 C 0.5862(3) 0.0578(2) 0.07754(19) 0.0240(7) Uani 1 1 d .
C39 C 0.6034(3) 0.1197(2) 0.02233(18) 0.0236(7) Uani 1 1 d .
C40 C 0.6000(3) 0.2167(2) 0.04074(18) 0.0228(7) Uani 1 1 d .
C41 C 0.6763(3) 0.2989(3) 0.01682(18) 0.0231(7) Uani 1 1 d .
C42 C 0.7546(3) 0.2806(3) -0.02443(18) 0.0243(7) Uani 1 1 d .
C43 C 0.8635(3) 0.3512(3) -0.00754(19) 0.0268(8) Uani 1 1 d .
C44 C 0.8864(3) 0.4359(3) 0.04931(19) 0.0254(8) Uani 1 1 d .
C45 C 0.9843(3) 0.4667(2) 0.10141(19) 0.0258(8) Uani 1 1 d .
C46 C 0.9630(3) 0.5050(2) 0.1740(2) 0.0253(8) Uani 1 1 d .
C47 C 1.0101(3) 0.4873(2) 0.23642(19) 0.0242(7) Uani 1 1 d .
C48 C 0.9599(3) 0.4784(2) 0.30826(18) 0.0228(7) Uani 1 1 d .
C49 C 0.8384(3) 0.4456(2) 0.28774(18) 0.0215(7) Uani 1 1 d .
C50 C 0.7665(3) 0.3708(2) 0.31054(18) 0.0214(7) Uani 1 1 d .
C51 C 0.6512(3) 0.3496(2) 0.27305(18) 0.0223(7) Uani 1 1 d .
C52 C 0.5823(3) 0.2335(3) 0.24971(19) 0.0235(7) Uani 1 1 d .
C53 C 0.5598(3) 0.1961(2) 0.16469(18) 0.0223(7) Uani 1 1 d .
C54 C 0.5753(2) 0.2550(2) 0.11239(18) 0.0210(7) Uani 1 1 d .
C55 C 0.6182(3) 0.3710(2) 0.12844(18) 0.0213(7) Uani 1 1 d .
C56 C 0.7001(3) 0.3888(2) 0.07240(19) 0.0229(7) Uani 1 1 d .
C57 C 0.8032(3) 0.4555(2) 0.08880(18) 0.0224(7) Uani 1 1 d .
C58 C 0.8537(3) 0.5193(2) 0.16577(19) 0.0230(7) Uani 1 1 d .
C59 C 0.7880(3) 0.4783(2) 0.22530(19) 0.0225(7) Uani 1 1 d .
C60 C 0.6734(3) 0.4121(2) 0.20923(18) 0.0223(7) Uani 1 1 d .
C61 C 0.9230(3) 0.7782(3) 0.2478(2) 0.0296(8) Uani 1 1 d .
C62 C 0.9980(4) 0.8273(3) 0.3203(2) 0.0428(10) Uani 1 1 d .
H62A H 1.0689 0.8275 0.3135 0.064 Uiso 1 1 calc R
H62B H 0.9728 0.7902 0.3583 0.064 Uiso 1 1 calc R
H62C H 0.9999 0.8955 0.3351 0.064 Uiso 1 1 calc R
C63 C 0.9673(3) 0.8257(3) 0.1831(2) 0.0334(9) Uani 1 1 d .
H63A H 0.9179 0.7930 0.1381 0.050 Uiso 1 1 calc R
H63B H 1.0352 0.8176 0.1771 0.050 Uiso 1 1 calc R
H63C H 0.9766 0.8962 0.1934 0.050 Uiso 1 1 calc R
C64 C 0.8098(3) 0.7758(3) 0.2555(2) 0.0402(10) Uani 1 1 d .
H64A H 0.7645 0.7442 0.2086 0.060 Uiso 1 1 calc R
H64B H 0.8100 0.8435 0.2697 0.060 Uiso 1 1 calc R
H64C H 0.7831 0.7381 0.2929 0.060 Uiso 1 1 calc R
C65 C 0.3829(3) 0.3573(3) 0.0269(2) 0.0301(8) Uani 1 1 d .
C66 C 0.3485(3) 0.4436(3) 0.0623(2) 0.0347(9) Uani 1 1 d .
H66A H 0.3646 0.4548 0.1156 0.052 Uiso 1 1 calc R
H66B H 0.2726 0.4266 0.0485 0.052 Uiso 1 1 calc R
H66C H 0.3864 0.5037 0.0453 0.052 Uiso 1 1 calc R
C67 C 0.3580(3) 0.3381(3) -0.0577(2) 0.0425(10) Uani 1 1 d .
H67A H 0.3805 0.2837 -0.0793 0.064 Uiso 1 1 calc R
H67B H 0.3956 0.3979 -0.0752 0.064 Uiso 1 1 calc R
H67C H 0.2821 0.3204 -0.0720 0.064 Uiso 1 1 calc R
C68 C 0.3356(3) 0.2627(3) 0.0564(3) 0.0417(10) Uani 1 1 d .
H68A H 0.3597 0.2108 0.0322 0.063 Uiso 1 1 calc R
H68B H 0.2587 0.2409 0.0468 0.063 Uiso 1 1 calc R
H68C H 0.3582 0.2760 0.1092 0.063 Uiso 1 1 calc R
C69 C 0.7056(4) 0.2417(4) 0.5210(2) 0.0461(11) Uani 1 1 d .
C70 C 0.7063(4) 0.3367(4) 0.5712(2) 0.0541(12) Uani 1 1 d .
H70A H 0.7747 0.3684 0.6021 0.081 Uiso 1 1 calc R
H70B H 0.6507 0.3200 0.6021 0.081 Uiso 1 1 calc R
H70C H 0.6939 0.3822 0.5413 0.081 Uiso 1 1 calc R
C71 C 0.7412(7) 0.1772(6) 0.5677(4) 0.101(3) Uani 1 1 d .
H71A H 0.7407 0.1165 0.5360 0.152 Uiso 1 1 calc R
H71B H 0.6931 0.1600 0.6036 0.152 Uiso 1 1 calc R
H71C H 0.8126 0.2140 0.5932 0.152 Uiso 1 1 calc R
C72 C 0.5989(4) 0.1894(5) 0.4715(3) 0.0775(18) Uani 1 1 d .
H72A H 0.6003 0.1290 0.4405 0.116 Uiso 1 1 calc R
H72B H 0.5859 0.2336 0.4407 0.116 Uiso 1 1 calc R
H72C H 0.5428 0.1722 0.5020 0.116 Uiso 1 1 calc R
C73 C 0.3264(3) 0.0763(3) 0.2663(2) 0.0395(10) Uani 1 1 d .
C74 C 0.2790(4) 0.1282(6) 0.3247(3) 0.089(2) Uani 1 1 d .
H74A H 0.3025 0.1991 0.3245 0.134 Uiso 1 1 calc R
H74B H 0.3020 0.1181 0.3728 0.134 Uiso 1 1 calc R
H74C H 0.2020 0.1005 0.3142 0.134 Uiso 1 1 calc R
C75 C 0.2931(4) 0.0930(4) 0.1897(3) 0.0557(13) Uani 1 1 d .
H75A H 0.3231 0.0584 0.1529 0.084 Uiso 1 1 calc R
H75B H 0.3189 0.1639 0.1894 0.084 Uiso 1 1 calc R
H75C H 0.2162 0.0672 0.1783 0.084 Uiso 1 1 calc R
C76 C 0.2972(4) -0.0373(4) 0.2586(5) 0.090(2) Uani 1 1 d .
H76A H 0.3328 -0.0620 0.2204 0.135 Uiso 1 1 calc R
H76B H 0.2209 -0.0694 0.2453 0.135 Uiso 1 1 calc R
H76C H 0.3195 -0.0521 0.3051 0.135 Uiso 1 1 calc R
C77 C 0.4701(3) 0.4707(3) 0.3373(2) 0.0429(10) Uani 1 1 d .
C78 C 0.3699(4) 0.4656(4) 0.2902(3) 0.0543(13) Uani 1 1 d .
H78A H 0.3213 0.3971 0.2778 0.081 Uiso 1 1 calc R
H78B H 0.3882 0.4892 0.2452 0.081 Uiso 1 1 calc R
H78C H 0.3362 0.5074 0.3175 0.081 Uiso 1 1 calc R
C79 C 0.5503(4) 0.5758(4) 0.3599(4) 0.0690(17) Uani 1 1 d .
H79A H 0.6127 0.5747 0.3894 0.103 Uiso 1 1 calc R
H79B H 0.5188 0.6184 0.3887 0.103 Uiso 1 1 calc R
H79C H 0.5708 0.6017 0.3161 0.103 Uiso 1 1 calc R
C80 C 0.4417(5) 0.4250(5) 0.4055(3) 0.0732(17) Uani 1 1 d .
H80A H 0.5063 0.4286 0.4350 0.110 Uiso 1 1 calc R
H80B H 0.3960 0.3557 0.3898 0.110 Uiso 1 1 calc R
H80C H 0.4050 0.4619 0.4347 0.110 Uiso 1 1 calc R
C81 C 0.8253(5) 0.5776(5) 0.5012(3) 0.0714(16) Uani 1 1 d .
H81A H 0.8122 0.5770 0.5524 0.086 Uiso 1 1 calc R
H81B H 0.7604 0.5341 0.4685 0.086 Uiso 1 1 calc R
C82 C 0.8540(6) 0.6796(6) 0.4877(5) 0.114(3) Uani 1 1 d .
H82A H 0.7963 0.7046 0.4964 0.171 Uiso 1 1 calc R
H82B H 0.8669 0.6795 0.4369 0.171 Uiso 1 1 calc R
H82C H 0.9178 0.7223 0.5207 0.171 Uiso 1 1 calc R
C83 C 0.3480(5) 0.7212(4) 0.2004(3) 0.0730(16) Uani 1 1 d .
C84 C 0.6371(5) -0.1127(4) 0.3972(3) 0.0592(13) Uani 1 1 d .
C85 C 1.0000 1.0000 0.5000 0.138(5) Uani 1 2 d S

loop_
_atom_site_aniso_label
_atom_site_aniso_U_11
_atom_site_aniso_U_22
_atom_site_aniso_U_33
_atom_site_aniso_U_23
_atom_site_aniso_U_13
_atom_site_aniso_U_12
S1 0.0816(10) 0.0571(8) 0.0480(7) 0.0133(6) 0.0010(7) -0.0171(7)
S2 0.0620(12) 0.261(4) 0.1257(19) -0.010(2) 0.0065(12) 0.0310(17)
S3 0.168(3) 0.190(3) 0.112(2) 0.047(2) 0.0427(19) -0.010(2)
S4 0.219(4) 0.241(5) 0.205(4) -0.012(3) 0.038(3) 0.135(4)
S5 0.377(6) 0.228(4) 0.0954(18) 0.037(2) 0.003(3) 0.221(4)
O1 0.0328(14) 0.0247(13) 0.0378(15) -0.0022(11) -0.0002(11) 0.0171(11)
O2 0.0308(14) 0.0218(13) 0.0358(15) -0.0071(11) -0.0019(11) 0.0086(11)
O3 0.0331(13) 0.0150(12) 0.0326(13) 0.0013(10) -0.0031(11) 0.0080(10)
O4 0.0397(15) 0.0193(12) 0.0322(14) -0.0014(10) -0.0102(11) 0.0095(11)
O5 0.0270(13) 0.0285(13) 0.0249(12) 0.0020(10) -0.0014(10) 0.0174(11)
O6 0.0216(12) 0.0365(14) 0.0218(12) 0.0061(10) 0.0012(10) 0.0124(11)
O7 0.0368(14) 0.0376(15) 0.0223(12) 0.0029(11) 0.0029(11) 0.0215(12)
O8 0.0475(17) 0.0616(19) 0.0258(13) 0.0158(13) 0.0097(12) 0.0371(15)
O9 0.0238(13) 0.0270(13) 0.0379(14) 0.0034(11) 0.0112(11) 0.0064(11)
O10 0.0276(14) 0.0354(15) 0.0576(18) 0.0249(13) 0.0087(13) 0.0075(12)
O11 0.0323(14) 0.0393(15) 0.0262(13) -0.0017(11) 0.0042(11) 0.0189(12)
O12 0.0259(13) 0.0414(16) 0.0357(14) -0.0066(12) -0.0004(11) 0.0185(12)
O13 0.0473(17) 0.0498(19) 0.0372(16) -0.0091(14) -0.0010(13) 0.0217(15)
C1 0.0281(19) 0.0259(19) 0.039(2) 0.0003(16) 0.0074(16) 0.0202(16)
C2 0.0271(18) 0.0241(18) 0.040(2) 0.0022(16) 0.0009(16) 0.0192(15)
C3 0.0296(19) 0.0250(18) 0.0291(19) 0.0042(15) 0.0005(15) 0.0187(15)
C4 0.0301(19) 0.0187(17) 0.0336(19) 0.0047(14) 0.0034(15) 0.0148(15)
C5 0.0312(19) 0.0129(16) 0.036(2) 0.0023(14) 0.0015(16) 0.0119(14)
C6 0.0324(19) 0.0166(17) 0.037(2) -0.0035(14) 0.0039(16) 0.0150(15)
C7 0.035(2) 0.0199(17) 0.0295(19) -0.0061(14) 0.0046(16) 0.0148(15)
C8 0.035(2) 0.0239(18) 0.0276(18) -0.0046(14) 0.0093(16) 0.0138(16)
C9 0.0294(19) 0.030(2) 0.0318(19) -0.0014(15) 0.0098(16) 0.0186(16)
C10 0.0198(17) 0.032(2) 0.036(2) 0.0034(16) 0.0117(15) 0.0124(15)
C11 0.0172(16) 0.0272(19) 0.038(2) 0.0014(15) 0.0094(15) 0.0101(14)
C12 0.0169(16) 0.0274(19) 0.037(2) 0.0016(15) 0.0040(15) 0.0135(14)
C13 0.0194(17) 0.0259(18) 0.0326(19) -0.0002(15) -0.0010(14) 0.0116(14)
C14 0.0267(18) 0.0218(17) 0.0314(19) 0.0024(14) -0.0052(15) 0.0154(15)
C15 0.0292(18) 0.0252(18) 0.0246(18) 0.0053(14) -0.0031(14) 0.0156(15)
C16 0.0326(19) 0.0200(17) 0.0241(17) 0.0080(14) 0.0048(15) 0.0112(15)
C17 0.033(2) 0.0185(17) 0.0328(19) 0.0090(15) 0.0090(16) 0.0090(15)
C18 0.0278(18) 0.0173(16) 0.0294(19) 0.0078(14) 0.0053(15) 0.0047(14)
C19 0.0307(19) 0.0126(16) 0.035(2) 0.0017(14) 0.0036(16) 0.0068(14)
C20 0.0243(18) 0.0154(16) 0.033(2) -0.0055(14) 0.0009(15) 0.0048(14)
C21 0.0292(19) 0.0171(17) 0.0272(18) -0.0075(14) 0.0001(15) 0.0075(14)
C22 0.0300(19) 0.0236(18) 0.0195(17) -0.0058(14) -0.0030(14) 0.0090(15)
C23 0.035(2) 0.0299(19) 0.0148(16) -0.0014(14) 0.0012(14) 0.0139(16)
C24 0.036(2) 0.0286(19) 0.0225(18) -0.0023(14) 0.0101(15) 0.0125(16)
C25 0.0310(19) 0.0304(19) 0.0233(18) 0.0063(15) 0.0140(15) 0.0109(16)
C26 0.0275(19) 0.0257(18) 0.0324(19) 0.0056(15) 0.0143(16) 0.0090(15)
C27 0.0219(18) 0.0243(18) 0.035(2) 0.0065(15) 0.0129(15) 0.0046(15)
C28 0.0150(16) 0.0233(18) 0.038(2) 0.0026(15) 0.0057(15) 0.0044(14)
C29 0.0131(15) 0.0201(17) 0.0324(19) 0.0001(14) 0.0000(14) 0.0031(13)
C30 0.0182(16) 0.0226(17) 0.0287(18) -0.0017(14) -0.0032(14) 0.0080(14)
C31 0.0222(17) 0.0222(17) 0.0252(17) -0.0034(14) -0.0049(14) 0.0107(14)
C32 0.0269(18) 0.0236(18) 0.0206(17) -0.0014(14) -0.0042(14) 0.0125(15)
C33 0.0274(18) 0.0260(18) 0.0183(16) 0.0006(14) 0.0013(14) 0.0119(15)
C34 0.0283(18) 0.0220(17) 0.0198(16) 0.0043(13) 0.0046(14) 0.0097(14)
C35 0.0261(18) 0.0180(16) 0.0262(18) 0.0043(14) 0.0088(15) 0.0078(14)
C36 0.0235(17) 0.0199(17) 0.0255(18) 0.0045(14) 0.0039(14) 0.0030(14)
C37 0.0199(17) 0.0178(17) 0.0311(19) 0.0011(14) 0.0037(14) 0.0048(13)
C38 0.0219(17) 0.0176(16) 0.0268(18) -0.0022(14) -0.0017(14) 0.0034(14)
C39 0.0207(17) 0.0227(17) 0.0224(17) -0.0032(14) -0.0023(14) 0.0055(14)
C40 0.0184(16) 0.0227(17) 0.0230(17) -0.0026(14) -0.0035(13) 0.0063(14)
C41 0.0247(18) 0.0236(18) 0.0203(17) 0.0023(13) -0.0018(14) 0.0097(14)
C42 0.0285(18) 0.0263(18) 0.0191(17) 0.0047(14) 0.0024(14) 0.0110(15)
C43 0.0315(19) 0.0286(19) 0.0240(18) 0.0116(15) 0.0103(15) 0.0111(15)
C44 0.0286(18) 0.0198(17) 0.0296(19) 0.0078(14) 0.0068(15) 0.0088(14)
C45 0.0262(18) 0.0171(17) 0.0327(19) 0.0077(14) 0.0082(15) 0.0031(14)
C46 0.0234(17) 0.0128(16) 0.036(2) 0.0002(14) 0.0052(15) 0.0038(14)
C47 0.0192(16) 0.0158(16) 0.0343(19) -0.0001(14) -0.0021(14) 0.0055(13)
C48 0.0217(17) 0.0197(17) 0.0230(17) -0.0034(13) -0.0027(14) 0.0070(14)
C49 0.0259(17) 0.0178(16) 0.0214(16) -0.0045(13) 0.0001(14) 0.0131(14)
C50 0.0202(17) 0.0219(17) 0.0216(17) -0.0022(13) -0.0018(13) 0.0109(14)
C51 0.0219(17) 0.0233(17) 0.0224(17) -0.0004(13) 0.0042(14) 0.0108(14)
C52 0.0212(17) 0.0240(18) 0.0259(18) 0.0026(14) 0.0054(14) 0.0094(14)
C53 0.0170(16) 0.0219(17) 0.0247(18) 0.0006(14) 0.0018(13) 0.0048(13)
C54 0.0143(15) 0.0232(17) 0.0241(17) 0.0015(14) -0.0010(13) 0.0070(13)
C55 0.0185(16) 0.0184(17) 0.0280(18) 0.0007(13) -0.0003(14) 0.0104(13)
C56 0.0268(18) 0.0188(17) 0.0267(18) 0.0048(13) 0.0045(14) 0.0125(14)
C57 0.0277(18) 0.0162(16) 0.0269(18) 0.0082(13) 0.0031(14) 0.0106(14)
C58 0.0246(17) 0.0145(16) 0.0318(18) 0.0046(14) 0.0036(15) 0.0092(14)
C59 0.0228(17) 0.0149(16) 0.0303(18) -0.0007(13) 0.0025(14) 0.0100(14)
C60 0.0231(17) 0.0165(16) 0.0277(18) -0.0004(13) 0.0021(14) 0.0102(14)
C61 0.039(2) 0.0146(17) 0.035(2) 0.0044(14) 0.0044(16) 0.0100(15)
C62 0.053(3) 0.028(2) 0.038(2) -0.0009(17) 0.002(2) 0.0063(19)
C63 0.041(2) 0.0211(18) 0.040(2) 0.0040(16) 0.0101(18) 0.0135(16)
C64 0.045(2) 0.031(2) 0.047(2) 0.0040(18) 0.013(2) 0.0159(18)
C65 0.0208(17) 0.032(2) 0.040(2) 0.0081(16) 0.0013(16) 0.0124(15)
C66 0.0269(19) 0.039(2) 0.044(2) 0.0117(18) 0.0086(17) 0.0167(17)
C67 0.035(2) 0.050(3) 0.041(2) -0.0004(19) -0.0080(18) 0.021(2)
C68 0.0238(19) 0.033(2) 0.071(3) 0.014(2) 0.0049(19) 0.0114(17)
C69 0.061(3) 0.058(3) 0.027(2) 0.0108(19) 0.017(2) 0.026(2)
C70 0.060(3) 0.074(3) 0.036(2) 0.006(2) 0.020(2) 0.032(3)
C71 0.184(8) 0.120(6) 0.072(4) 0.064(4) 0.073(5) 0.115(6)
C72 0.062(3) 0.102(5) 0.048(3) 0.016(3) 0.018(3) -0.002(3)
C73 0.0211(19) 0.041(2) 0.057(3) 0.018(2) 0.0108(18) 0.0062(17)
C74 0.041(3) 0.147(6) 0.067(4) -0.007(4) 0.022(3) 0.026(3)
C75 0.033(2) 0.072(3) 0.057(3) 0.008(2) -0.003(2) 0.014(2)
C76 0.036(3) 0.058(3) 0.181(7) 0.066(4) 0.016(4) 0.002(2)
C77 0.034(2) 0.051(3) 0.046(2) -0.008(2) 0.0065(18) 0.026(2)
C78 0.044(3) 0.065(3) 0.055(3) -0.015(2) 0.001(2) 0.034(2)
C79 0.043(3) 0.050(3) 0.103(4) -0.029(3) 0.000(3) 0.026(2)
C80 0.086(4) 0.116(5) 0.044(3) 0.007(3) 0.028(3) 0.068(4)
C81 0.071(4) 0.079(4) 0.067(4) -0.012(3) 0.006(3) 0.043(3)
C82 0.100(6) 0.084(5) 0.153(8) -0.002(5) -0.020(5) 0.046(4)
C83 0.081(4) 0.067(4) 0.054(3) -0.002(3) -0.009(3) 0.014(3)
C84 0.065(3) 0.050(3) 0.060(3) 0.013(2) 0.020(3) 0.013(3)
C85 0.218(16) 0.121(10) 0.079(7) 0.035(7) 0.043(9) 0.053(10)

loop_
_atom_type_symbol
_atom_type_description
_atom_type_scat_dispersion_real
_atom_type_scat_dispersion_imag
_atom_type_scat_source
C C 0.0033 0.0016 'International Tables Vol C Tables 4.2.6.8 and 6.1.1.4'
H H 0.0000 0.0000 'International Tables Vol C Tables 4.2.6.8 and 6.1.1.4'
O O 0.0106 0.0060 'International Tables Vol C Tables 4.2.6.8 and 6.1.1.4'
S S 0.1246 0.1234 'International Tables Vol C Tables 4.2.6.8 and 6.1.1.4'

loop_
_geom_angle_atom_site_label_1
_geom_angle_atom_site_label_2
_geom_angle_atom_site_label_3
_geom_angle
_geom_angle_site_symmetry_3
C60 O1 C59 62.3(2) .
C58 O3 O4 102.1(2) .
C61 O4 O3 106.8(2) .
C55 O5 O6 105.0(2) .
C65 O6 O5 108.7(2) .
C33 O7 O8 106.3(2) .
C69 O8 O7 107.2(3) .
C52 O9 O10 104.5(2) .
C73 O10 O9 109.0(3) .
C51 O11 O12 103.5(2) .
C77 O12 O11 106.7(2) .
C2 C1 C6 120.2(3) .
C2 C1 C9 119.9(3) .
C6 C1 C9 107.6(3) .
C1 C2 C3 120.3(3) .
C1 C2 C12 120.5(3) .
C3 C2 C12 107.3(3) .
C4 C3 C2 119.5(3) .
C4 C3 C14 120.3(3) .
C2 C3 C14 107.8(3) .
C3 C4 C17 119.6(3) .
C3 C4 C5 120.4(3) .
C17 C4 C5 108.2(3) .
C6 C5 C4 120.3(3) .
C6 C5 C19 120.1(3) .
C4 C5 C19 107.8(3) .
C5 C6 C7 119.8(3) .
C5 C6 C1 119.3(3) .
C7 C6 C1 108.3(3) .
C21 C7 C6 120.4(3) .
C21 C7 C8 119.8(3) .
C6 C7 C8 107.9(3) .
C24 C8 C9 120.1(3) .
C24 C8 C7 119.3(3) .
C9 C8 C7 108.2(3) .
C10 C9 C8 120.7(3) .
C10 C9 C1 119.5(3) .
C8 C9 C1 107.9(3) .
C9 C10 C11 120.2(3) .
C9 C10 C26 119.3(3) .
C11 C10 C26 108.3(3) .
C12 C11 C10 120.8(3) .
C12 C11 C28 119.4(3) .
C10 C11 C28 108.2(3) .
C11 C12 C13 120.7(3) .
C11 C12 C2 119.1(3) .
C13 C12 C2 107.9(3) .
C30 C13 C14 119.1(3) .
C30 C13 C12 119.2(3) .
C14 C13 C12 108.6(3) .
C15 C14 C13 119.5(3) .
C15 C14 C3 119.7(3) .
C13 C14 C3 108.4(3) .
C14 C15 C16 119.9(3) .
C14 C15 C32 121.1(3) .
C16 C15 C32 108.5(3) .
C17 C16 C34 120.9(3) .
C17 C16 C15 120.1(3) .
C34 C16 C15 109.0(3) .
C16 C17 C4 120.3(3) .
C16 C17 C18 118.7(3) .
C4 C17 C18 108.1(3) .
C36 C18 C17 119.5(3) .
C36 C18 C19 120.1(3) .
C17 C18 C19 107.9(3) .
C20 C19 C5 119.8(3) .
C20 C19 C18 119.4(3) .
C5 C19 C18 107.9(3) .
C19 C20 C21 120.5(3) .
C19 C20 C38 120.0(3) .
C21 C20 C38 107.6(3) .
C7 C21 C20 119.4(3) .
C7 C21 C22 120.1(3) .
C20 C21 C22 107.8(3) .
C23 C22 C39 119.7(3) .
C23 C22 C21 119.6(3) .
C39 C22 C21 107.9(3) .
C22 C23 C24 120.5(3) .
C22 C23 C42 119.3(3) .
C24 C23 C42 108.4(3) .
C8 C24 C23 120.8(3) .
C8 C24 C25 119.0(3) .
C23 C24 C25 108.3(3) .
C26 C25 C43 120.2(3) .
C26 C25 C24 120.4(3) .
C43 C25 C24 107.3(3) .
C25 C26 C10 120.5(3) .
C25 C26 C27 120.1(3) .
C10 C26 C27 106.9(3) .
C45 C27 C28 119.7(3) .
C45 C27 C26 119.1(3) .
C28 C27 C26 108.9(3) .
C29 C28 C27 119.4(3) .
C29 C28 C11 119.8(3) .
C27 C28 C11 107.8(3) .
C28 C29 C30 120.6(3) .
C28 C29 C47 120.6(3) .
C30 C29 C47 108.7(3) .
C13 C30 C29 120.2(3) .
C13 C30 C31 120.5(3) .
C29 C30 C31 109.2(3) .
C32 C31 C30 120.7(3) .
C32 C31 C48 122.9(3) .
C30 C31 C48 109.0(3) .
C31 C32 C15 119.0(3) .
C31 C32 C33 123.2(3) .
C15 C32 C33 110.0(3) .
O7 C33 C50 105.9(3) .
O7 C33 C32 116.6(3) .
C50 C33 C32 109.8(3) .
O7 C33 C34 115.5(3) .
C50 C33 C34 108.0(3) .
C32 C33 C34 100.8(3) .
C35 C34 C16 120.3(3) .
C35 C34 C33 122.8(3) .
C16 C34 C33 109.6(3) .
C34 C35 C36 119.1(3) .
C34 C35 C52 126.8(3) .
C36 C35 C52 109.7(3) .
C18 C36 C37 121.0(3) .
C18 C36 C35 121.4(3) .
C37 C36 C35 107.6(3) .
C38 C37 C36 119.5(3) .
C38 C37 C53 121.3(3) .
C36 C37 C53 109.0(3) .
C37 C38 C39 119.3(3) .
C37 C38 C20 120.0(3) .
C39 C38 C20 108.2(3) .
C40 C39 C38 118.6(3) .
C40 C39 C22 120.9(3) .
C38 C39 C22 108.5(3) .
C39 C40 C41 120.1(3) .
C39 C40 C54 121.9(3) .
C41 C40 C54 108.3(3) .
C42 C41 C56 121.6(3) .
C42 C41 C40 119.5(3) .
C56 C41 C40 108.8(3) .
C41 C42 C43 119.2(3) .
C41 C42 C23 120.5(3) .
C43 C42 C23 107.7(3) .
C44 C43 C25 120.6(3) .
C44 C43 C42 118.4(3) .
C25 C43 C42 108.2(3) .
C43 C44 C57 121.4(3) .
C43 C44 C45 119.0(3) .
C57 C44 C45 108.7(3) .
C27 C45 C46 120.1(3) .
C27 C45 C44 121.0(3) .
C46 C45 C44 108.4(3) .
C47 C46 C45 120.2(3) .
C47 C46 C58 125.2(3) .
C45 C46 C58 109.0(3) .
C46 C47 C29 119.9(3) .
C46 C47 C48 124.1(3) .
C29 C47 C48 110.0(3) .
O2 C48 C49 113.9(3) .
O2 C48 C47 110.4(3) .
C49 C48 C47 107.8(3) .
O2 C48 C31 115.6(3) .
C49 C48 C31 107.4(3) .
C47 C48 C31 100.6(3) .
C50 C49 C59 111.2(3) .
C50 C49 C48 125.2(3) .
C59 C49 C48 122.2(3) .
C49 C50 C33 123.2(3) .
C49 C50 C51 112.1(3) .
C33 C50 C51 124.1(3) .
O11 C51 C50 103.0(2) .
O11 C51 C60 108.8(3) .
C50 C51 C60 101.2(3) .
O11 C51 C52 111.2(3) .
C50 C51 C52 113.6(3) .
C60 C51 C52 117.6(3) .
O9 C52 C35 111.3(3) .
O9 C52 C53 113.4(3) .
C35 C52 C53 100.2(3) .
O9 C52 C51 106.4(3) .
C35 C52 C51 113.1(3) .
C53 C52 C51 112.5(3) .
C54 C53 C37 119.6(3) .
C54 C53 C52 126.2(3) .
C37 C53 C52 108.9(3) .
C53 C54 C40 119.1(3) .
C53 C54 C55 125.7(3) .
C40 C54 C55 109.8(3) .
O5 C55 C60 106.7(3) .
O5 C55 C54 114.6(3) .
C60 C55 C54 110.2(3) .
O5 C55 C56 114.2(3) .
C60 C55 C56 111.7(3) .
C54 C55 C56 99.5(3) .
C57 C56 C41 119.3(3) .
C57 C56 C55 124.8(3) .
C41 C56 C55 109.7(3) .
C56 C57 C44 120.0(3) .
C56 C57 C58 124.2(3) .
C44 C57 C58 109.0(3) .
O3 C58 C57 107.7(3) .
O3 C58 C59 112.3(3) .
C57 C58 C59 110.8(3) .
O3 C58 C46 112.9(3) .
C57 C58 C46 101.7(3) .
C59 C58 C46 110.9(3) .
O1 C59 C60 58.5(2) .
O1 C59 C49 119.0(3) .
C60 C59 C49 106.6(3) .
O1 C59 C58 114.2(3) .
C60 C59 C58 123.7(3) .
C49 C59 C58 120.2(3) .
O1 C60 C59 59.2(2) .
O1 C60 C55 118.2(3) .
C59 C60 C55 120.2(3) .
O1 C60 C51 111.3(3) .
C59 C60 C51 107.1(3) .
C55 C60 C51 123.6(3) .
O4 C61 C62 101.0(3) .
O4 C61 C64 109.9(3) .
C62 C61 C64 111.7(3) .
O4 C61 C63 108.8(3) .
C62 C61 C63 111.5(3) .
C64 C61 C63 113.2(3) .
O6 C65 C68 109.8(3) .
O6 C65 C66 110.1(3) .
C68 C65 C66 112.9(3) .
O6 C65 C67 101.4(3) .
C68 C65 C67 111.6(3) .
C66 C65 C67 110.4(3) .
O8 C69 C70 109.9(4) .
O8 C69 C72 110.7(3) .
C70 C69 C72 111.1(4) .
O8 C69 C71 100.3(4) .
C70 C69 C71 109.2(4) .
C72 C69 C71 115.1(6) .
O10 C73 C74 112.5(4) .
O10 C73 C75 109.6(3) .
C74 C73 C75 110.6(4) .
O10 C73 C76 101.0(3) .
C74 C73 C76 116.7(5) .
C75 C73 C76 105.8(5) .
O12 C77 C79 111.1(3) .
O12 C77 C78 101.0(3) .
C79 C77 C78 112.9(4) .
O12 C77 C80 110.4(4) .
C79 C77 C80 110.7(4) .
C78 C77 C80 110.3(4) .
O13 C81 C82 108.4(6) .
S1 C83 S2 175.3(5) .
S3 C84 S4 168.7(5) .
S5 C85 S5 180.000(2) 2_776

loop_
_geom_bond_atom_site_label_1
_geom_bond_atom_site_label_2
_geom_bond_distance
_geom_bond_site_symmetry_2
S1 C83 1.532(7) .
S2 C83 1.547(7) .
S3 C84 1.405(7) .
S4 C84 1.491(7) .
S5 C85 1.499(3) .
O1 C60 1.430(4) .
O1 C59 1.441(4) .
O2 C48 1.419(4) .
O3 C58 1.428(4) .
O3 O4 1.490(3) .
O4 C61 1.450(4) .
O5 C55 1.424(4) .
O5 O6 1.476(3) .
O6 C65 1.452(4) .
O7 C33 1.434(4) .
O7 O8 1.473(4) .
O8 C69 1.453(5) .
O9 C52 1.443(4) .
O9 O10 1.482(4) .
O10 C73 1.439(5) .
O11 C51 1.428(4) .
O11 O12 1.503(4) .
O12 C77 1.439(4) .
O13 C81 1.442(6) .
C1 C2 1.393(5) .
C1 C6 1.450(5) .
C1 C9 1.458(5) .
C2 C3 1.453(5) .
C2 C12 1.455(5) .
C3 C4 1.388(5) .
C3 C14 1.455(5) .
C4 C17 1.444(5) .
C4 C5 1.448(5) .
C5 C6 1.399(5) .
C5 C19 1.448(5) .
C6 C7 1.439(5) .
C7 C21 1.403(5) .
C7 C8 1.455(5) .
C8 C24 1.412(5) .
C8 C9 1.437(5) .
C9 C10 1.400(5) .
C10 C11 1.439(5) .
C10 C26 1.454(5) .
C11 C12 1.394(5) .
C11 C28 1.455(5) .
C12 C13 1.448(5) .
C13 C30 1.405(5) .
C13 C14 1.423(5) .
C14 C15 1.400(5) .
C15 C16 1.438(5) .
C15 C32 1.447(5) .
C16 C17 1.399(5) .
C16 C34 1.437(5) .
C17 C18 1.445(5) .
C18 C36 1.377(5) .
C18 C19 1.453(5) .
C19 C20 1.393(5) .
C20 C21 1.445(5) .
C20 C38 1.456(5) .
C21 C22 1.457(5) .
C22 C23 1.401(5) .
C22 C39 1.439(5) .
C23 C24 1.423(5) .
C23 C42 1.451(5) .
C24 C25 1.460(5) .
C25 C26 1.383(5) .
C25 C43 1.444(5) .
C26 C27 1.462(5) .
C27 C45 1.394(5) .
C27 C28 1.427(5) .
C28 C29 1.392(5) .
C29 C30 1.434(5) .
C29 C47 1.437(5) .
C30 C31 1.440(5) .
C31 C32 1.361(5) .
C31 C48 1.549(5) .
C32 C33 1.526(5) .
C33 C50 1.508(5) .
C33 C34 1.543(5) .
C34 C35 1.363(5) .
C35 C36 1.451(5) .
C35 C52 1.532(5) .
C36 C37 1.442(5) .
C37 C38 1.387(5) .
C37 C53 1.448(5) .
C38 C39 1.434(5) .
C39 C40 1.389(5) .
C40 C41 1.438(5) .
C40 C54 1.445(5) .
C41 C42 1.402(5) .
C41 C56 1.431(5) .
C42 C43 1.445(5) .
C43 C44 1.395(5) .
C44 C57 1.447(5) .
C44 C45 1.448(5) .
C45 C46 1.443(5) .
C46 C47 1.360(5) .
C46 C58 1.531(5) .
C47 C48 1.529(5) .
C48 C49 1.526(5) .
C49 C50 1.333(5) .
C49 C59 1.495(5) .
C50 C51 1.543(5) .
C51 C60 1.574(5) .
C51 C52 1.580(5) .
C52 C53 1.537(5) .
C53 C54 1.361(5) .
C54 C55 1.536(5) .
C55 C60 1.532(5) .
C55 C56 1.547(5) .
C56 C57 1.368(5) .
C57 C58 1.520(5) .
C58 C59 1.525(5) .
C59 C60 1.485(5) .
C61 C62 1.512(5) .
C61 C64 1.512(6) .
C61 C63 1.527(5) .
C65 C68 1.502(5) .
C65 C66 1.518(5) .
C65 C67 1.522(6) .
C69 C70 1.510(6) .
C69 C72 1.511(7) .
C69 C71 1.512(7) .
C73 C74 1.499(7) .
C73 C75 1.520(6) .
C73 C76 1.521(7) .
C77 C79 1.502(7) .
C77 C78 1.504(6) .
C77 C80 1.521(7) .
C81 C82 1.451(10) .
C85 S5 1.499(3) 2_776

loop_
_geom_hbond_atom_site_label_D
_geom_hbond_atom_site_label_H
_geom_hbond_atom_site_label_A
_geom_hbond_distance_DH
_geom_hbond_distance_HA
_geom_hbond_distance_DA
_geom_hbond_angle_DHA
O2 HO2 O13 1.06(6) 1.68(6) 2.726(4) 171(5)
O13 HO13 O7 1.08(8) 1.82(9) 2.864(4) 159(7)
